data_9017168
loop_
_publ_author_name
'Kampf, A. R.'
'Hughes, J. M.'
'Marty, J.'
'Nash, B.'

_publ_section_title
;
 Wernerbaurite, {[Ca(H2O)7]2(H2O)2(H3O)2}{V10O28}, and schindlerite,
 {[Na2(H2O)10](H3O)4}{V10O28}, the first hydronium-bearing decavanadate minerals
;
_journal_name_full 'The Canadian Mineralogist'
_journal_page_first 297
_journal_page_last 312
_journal_volume 51
_journal_year 2013
_chemical_compound_source 'St. Jude mine, San Miguel County, Colorado, U.S.A.'
_chemical_formula_sum 'Ca0.02 H16 K0.18 Na0.79 O21 Sr0.01 V5'
_chemical_name_mineral Schindlerite
_space_group_IT_number 2
_space_group_name_Hall '-P 1'
_space_group_name_H-M_alt 'P -1'
_symmetry_space_group_name_H-M 'P -1'
_cell_angle_alpha 68.595
_cell_angle_beta 87.253
_cell_angle_gamma 67.112
_cell_formula_units_Z 2
_cell_length_a 8.5143
_cell_length_b 10.4283
_cell_length_c 11.2827
_cell_volume 854.077
_database_code_amcsd 0019899
_exptl_crystal_density_diffrn 2.464
_cod_data_source_file inputs/fixed/downloads/07/07380.cif
_cod_data_source_block 07380
_cod_original_formula_sum 'V5 (Na.79 K.18 Ca.02 Sr.01) O21 H16'
_cod_database_code 9017168

loop_
_space_group_symop_operation_xyz
x,y,z
-x,-y,-z

loop_
_atom_site_label
_atom_site_fract_x
_atom_site_fract_y
_atom_site_fract_z
_atom_site_occupancy
_atom_site_U_iso_or_equiv
_atom_site_type_symbol
_atom_site_attached_hydrogens
V1 0.37680 0.78287 0.49749 1.00000 0.02084 V 0
V2 0.69006 0.50277 0.48023 1.00000 0.01792 V 0
V3 0.17151 0.78389 0.27788 1.00000 0.02334 V 0
V4 0.52664 0.49551 0.73981 1.00000 0.02051 V 0
V5 0.52942 0.79132 0.23773 1.00000 0.02263 V 0
Na 0.93135 0.66757 0.87252 0.79000 0.03470 Na 0
K 0.93135 0.66757 0.87252 0.18000 0.03470 K 0
Ca 0.93135 0.66757 0.87252 0.02000 0.03470 Ca 0
Sr 0.93135 0.66757 0.87252 0.01000 0.03470 Sr 0
O1 0.43270 0.62430 0.39448 1.00000 0.01870 O 0
O2 0.60310 0.62020 0.58407 1.00000 0.02020 O 0
O3 0.31620 0.61530 0.61469 1.00000 0.02050 O 0
O4 0.48290 0.86910 0.36730 1.00000 0.02270 O 0
O5 0.73870 0.63310 0.35970 1.00000 0.02240 O 0
O6 0.17040 0.86420 0.40160 1.00000 0.02450 O 0
O7 0.29830 0.88050 0.17760 1.00000 0.02470 O 0
O8 0.43880 0.35860 0.82799 1.00000 0.02300 O 0
O9 0.87430 0.37890 0.57420 1.00000 0.02260 O 0
O10 0.74920 0.36550 0.79312 1.00000 0.02320 O 0
O11 0.61030 0.89630 0.13900 1.00000 0.03240 O 0
O12 0.34200 0.88210 0.58460 1.00000 0.02930 O 0
O13 0.97830 0.88180 0.20960 1.00000 0.03290 O 0
O14 0.49220 0.59730 0.82510 1.00000 0.02880 O 0
OW1 0.97850 0.51050 0.75910 1.00000 0.05120 O 0
H1A 1.06900 0.46700 0.72400 1.00000 0.06100 H 0
H1B 0.90800 0.46200 0.76500 1.00000 0.06100 H 0
OW2 0.03020 0.81840 0.70380 1.00000 0.05090 O 0
H2A 0.98800 0.91600 0.66100 1.00000 0.06100 H 0
H2B 1.12800 0.77200 0.67900 1.00000 0.06100 H 0
OW3 0.20840 0.48520 0.98670 1.00000 0.03690 O 0
H3A 1.27900 0.48000 1.04700 1.00000 0.04400 H 0
H3B 1.28200 0.44100 0.93900 1.00000 0.04400 H 0
OW4 0.65650 0.81780 0.75180 1.00000 0.04890 O 0
H4A 0.58900 0.78600 0.72400 1.00000 0.05900 H 0
H4B 0.62400 0.91500 0.71200 1.00000 0.05900 H 0
OW5 0.93090 0.82820 0.97370 1.00000 0.04450 O 0
H5A 0.92700 0.80100 1.05490 1.00000 0.05300 H 0
H5B 0.85600 0.92100 0.93000 1.00000 0.05300 H 0
OW6 0.82080 0.79060 0.50980 1.00000 0.02080 O 0
H6A 0.76700 0.88640 0.46700 1.00000 0.02500 H 0
H6B 0.78300 0.73600 0.50000 1.00000 0.02500 H 0
H6C 0.90500 0.77100 0.55800 1.00000 0.02500 H 0
OW7 0.28420 0.82390 0.92960 1.00000 0.05940 O 0
H7A 1.33000 0.78000 1.01400 1.00000 0.07100 H 0
H7B 1.35200 0.76000 0.89200 1.00000 0.07100 H 0
H7C 1.17800 0.82400 0.92800 1.00000 0.07100 H 0

loop_
_cod_changelog_entry_id
_cod_changelog_entry_author
_cod_changelog_entry_date
_cod_changelog_entry_text
1
;cod-tools version 3.8.0
Id: cif_guess_AMCSD_atom_types 9574 2023-05-10 09:00:05Z saulius
;
2023-05-10T18:57:54+03:00
;Derived atom types and hydrogen counts
from atom names that follow the AMCSD naming convention
(Wat == water, O-H == hydroxyl).
;

loop_
_cod_related_entry_id
_cod_related_entry_database
_cod_related_entry_code
1 AMCSD 0019899
